data_2204015
loop_
_publ_author_name
'Erben, Milan'
'C\'isa\<rov\'a, Ivana'
'Vinkl\'arek, Jarom\'ir'
'Pavli\<sta, Martin'

_publ_section_title
;
 Tribromo(\h^5^-1,2,3-trimethylcyclopentadienyl)titanium(IV)
;
_journal_issue 8
_journal_name_full 'Acta Crystallographica Section E'
_journal_page_first m1183
_journal_page_last m1184
_journal_paper_doi 10.1107/S1600536804018069
_journal_volume 60
_journal_year 2004
_chemical_formula_iupac '[Ti Br3 (C8 H11)]'
_chemical_formula_moiety 'C8 H11 Br3 Ti'
_chemical_formula_sum 'C8 H11 Br3 Ti'
_chemical_formula_weight 394.80
_chemical_name_systematic
;
Tribromo(\h^5^-1,2,3-trimethylcyclopentadienyl)titanium(IV)
;
_space_group_IT_number 2
_symmetry_cell_setting triclinic
_symmetry_space_group_name_Hall '-P 1'
_symmetry_space_group_name_H-M 'P -1'
_atom_sites_solution_hydrogens geom
_atom_sites_solution_primary direct
_atom_sites_solution_secondary difmap
_audit_creation_method SHELXL-97
_cell_angle_alpha 92.547(2)
_cell_angle_beta 95.901(2)
_cell_angle_gamma 113.3971(17)
_cell_formula_units_Z 2
_cell_length_a 6.8210(3)
_cell_length_b 8.5280(3)
_cell_length_c 11.0770(3)
_cell_measurement_reflns_used 6322
_cell_measurement_temperature 150(2)
_cell_measurement_theta_max 27.5
_cell_measurement_theta_min 1
_cell_volume 585.66(4)
_computing_cell_refinement 'COLLECT and DENZO'
_computing_data_collection 'COLLECT (Hooft, 1998) and DENZO (Otwinowski & Minor, 1997)'
_computing_data_reduction 'COLLECT and DENZO'
_computing_molecular_graphics 'PLATON (Spek, 2003)'
_computing_publication_material SHELXL97
_computing_structure_refinement 'SHELXL97 (Sheldrick, 1997)'
_computing_structure_solution 'SIR92 (Altomare et al., 1994)'
_diffrn_ambient_temperature 150(2)
_diffrn_detector_area_resol_mean 9.091
_diffrn_measured_fraction_theta_full 0.998
_diffrn_measured_fraction_theta_max 0.998
_diffrn_measurement_device_type 'Nonius KappaCCD area-detector'
_diffrn_measurement_method '\f and \w scans to fill the Ewald sphere'
_diffrn_radiation_monochromator graphite
_diffrn_radiation_type MoK\a
_diffrn_radiation_wavelength 0.71073
_diffrn_reflns_av_R_equivalents 0.0422
_diffrn_reflns_av_sigmaI/netI 0.0306
_diffrn_reflns_limit_h_max 8
_diffrn_reflns_limit_h_min -8
_diffrn_reflns_limit_k_max 11
_diffrn_reflns_limit_k_min -11
_diffrn_reflns_limit_l_max 14
_diffrn_reflns_limit_l_min -14
_diffrn_reflns_number 9260
_diffrn_reflns_theta_full 27.52
_diffrn_reflns_theta_max 27.52
_diffrn_reflns_theta_min 1.86
_diffrn_standards_number 0
_exptl_absorpt_coefficient_mu 10.914
_exptl_absorpt_correction_T_max 0.30124
_exptl_absorpt_correction_T_min 0.07465
_exptl_absorpt_correction_type integration
_exptl_absorpt_process_details
;
Gaussian integration (Coppens, 1970)
;
_exptl_crystal_colour red
_exptl_crystal_density_diffrn 2.239
_exptl_crystal_density_method 'not measured'
_exptl_crystal_description prism
_exptl_crystal_F_000 372
_exptl_crystal_size_max 0.4
_exptl_crystal_size_mid 0.25
_exptl_crystal_size_min 0.175
_refine_diff_density_max 0.802
_refine_diff_density_min -0.695
_refine_ls_extinction_coef 0.0120(8)
_refine_ls_extinction_expression Fc^*^=kFc[1+0.001xFc^2^\l^3^/sin(2\q)]^-1/4^
_refine_ls_extinction_method SHELXL97
_refine_ls_goodness_of_fit_ref 1.071
_refine_ls_hydrogen_treatment constr
_refine_ls_matrix_type full
_refine_ls_number_parameters 113
_refine_ls_number_reflns 2681
_refine_ls_number_restraints 0
_refine_ls_restrained_S_all 1.071
_refine_ls_R_factor_all 0.0327
_refine_ls_R_factor_gt 0.0261
_refine_ls_shift/su_max 0.000
_refine_ls_shift/su_mean 0.000
_refine_ls_structure_factor_coef Fsqd
_refine_ls_weighting_details 'calc w = 1/[\s^2^(Fo^2^)+(0.0276P)^2^+0.5446P] where P = (Fo^2^+2Fc^2^)/3'
_refine_ls_weighting_scheme calc
_refine_ls_wR_factor_gt 0.0604
_refine_ls_wR_factor_ref 0.0637
_reflns_number_gt 2362
_reflns_number_total 2681
_reflns_threshold_expression I>2\s(I)
_cod_data_source_file cv6348.cif
_cod_data_source_block I
_cod_database_code 2204015
_cod_database_fobs_code 2204015

loop_
_symmetry_equiv_pos_as_xyz
'x, y, z'
'-x, -y, -z'

loop_
_atom_site_label
_atom_site_fract_x
_atom_site_fract_y
_atom_site_fract_z
_atom_site_U_iso_or_equiv
_atom_site_adp_type
_atom_site_calc_flag
_atom_site_refinement_flags
_atom_site_occupancy
_atom_site_type_symbol
Ti1 0.44405(7) 0.30177(6) 0.28270(4) 0.01755(12) Uani d . 1 Ti
Br1 0.35027(5) 0.54335(4) 0.28845(3) 0.03004(10) Uani d . 1 Br
Br2 0.25134(5) 0.14453(5) 0.09349(3) 0.03379(11) Uani d . 1 Br
Br3 0.23922(5) 0.12820(4) 0.42712(3) 0.03421(11) Uani d . 1 Br
C1 0.7383(5) 0.2831(4) 0.3942(2) 0.0229(6) Uani d . 1 C
H1 0.7206 0.2276 0.4652 0.028 Uiso calc R 1 H
C2 0.7850(5) 0.4577(4) 0.3859(3) 0.0239(6) Uani d . 1 C
H2 0.8023 0.5373 0.4507 0.029 Uiso calc R 1 H
C3 0.8012(4) 0.4928(4) 0.2634(3) 0.0216(6) Uani d . 1 C
C4 0.7620(4) 0.3361(4) 0.1947(2) 0.0195(5) Uani d . 1 C
C5 0.7228(4) 0.2062(4) 0.2759(2) 0.0210(6) Uani d . 1 C
C6 0.8657(5) 0.6657(4) 0.2161(3) 0.0360(8) Uani d . 1 C
H6A 0.8519 0.7446 0.2758 0.054 Uiso calc R 1 H
H6B 0.7739 0.6569 0.1421 0.054 Uiso calc R 1 H
H6C 1.0126 0.7064 0.2001 0.054 Uiso calc R 1 H
C7 0.7807(5) 0.3157(4) 0.0623(3) 0.0303(7) Uani d . 1 C
H7A 0.7368 0.3947 0.0200 0.045 Uiso calc R 1 H
H7B 0.6897 0.2004 0.0293 0.045 Uiso calc R 1 H
H7C 0.9275 0.3389 0.0523 0.045 Uiso calc R 1 H
C8 0.6782(5) 0.0226(4) 0.2423(3) 0.0304(7) Uani d . 1 C
H8A 0.8112 0.0120 0.2335 0.046 Uiso calc R 1 H
H8B 0.5838 -0.0168 0.1667 0.046 Uiso calc R 1 H
H8C 0.6112 -0.0455 0.3051 0.046 Uiso calc R 1 H

loop_
_atom_site_aniso_label
_atom_site_aniso_U_11
_atom_site_aniso_U_22
_atom_site_aniso_U_33
_atom_site_aniso_U_12
_atom_site_aniso_U_13
_atom_site_aniso_U_23
Ti1 0.0143(2) 0.0189(3) 0.0173(2) 0.0051(2) 0.00061(18) -0.00115(18)
Br1 0.02342(17) 0.02703(18) 0.04276(19) 0.01416(13) 0.00262(13) 0.00020(13)
Br2 0.02421(17) 0.0442(2) 0.02602(16) 0.01067(15) -0.00666(12) -0.01377(14)
Br3 0.02570(17) 0.0375(2) 0.03206(17) 0.00306(14) 0.00868(13) 0.01062(14)
C1 0.0207(14) 0.0282(16) 0.0202(13) 0.0109(12) -0.0002(11) 0.0024(12)
C2 0.0172(13) 0.0252(15) 0.0253(13) 0.0072(12) -0.0046(11) -0.0082(12)
C3 0.0141(13) 0.0188(14) 0.0312(14) 0.0061(11) 0.0021(11) 0.0017(11)
C4 0.0146(12) 0.0202(14) 0.0237(13) 0.0071(11) 0.0027(10) 0.0017(11)
C5 0.0165(13) 0.0215(15) 0.0254(13) 0.0087(11) 0.0004(10) 0.0015(11)
C6 0.0276(17) 0.0201(16) 0.060(2) 0.0085(14) 0.0095(15) 0.0080(15)
C7 0.0297(16) 0.0355(18) 0.0272(15) 0.0135(15) 0.0092(12) 0.0029(13)
C8 0.0292(16) 0.0211(16) 0.0413(17) 0.0116(13) 0.0020(13) 0.0010(13)

loop_
_atom_type_symbol
_atom_type_description
_atom_type_scat_dispersion_real
_atom_type_scat_dispersion_imag
_atom_type_scat_source
C C 0.0033 0.0016 'International Tables Vol C Tables 4.2.6.8 and 6.1.1.4'
H H 0.0000 0.0000 'International Tables Vol C Tables 4.2.6.8 and 6.1.1.4'
Ti Ti 0.2776 0.4457 'International Tables Vol C Tables 4.2.6.8 and 6.1.1.4'
Br Br -0.2901 2.4595 'International Tables Vol C Tables 4.2.6.8 and 6.1.1.4'

loop_
_geom_angle_atom_site_label_1
_geom_angle_atom_site_label_2
_geom_angle_atom_site_label_3
_geom_angle
C1 Ti1 C2 35.34(11)
C1 Ti1 C5 35.28(10)
C2 Ti1 C5 58.54(10)
C1 Ti1 C3 58.45(10)
C2 Ti1 C3 34.96(10)
C5 Ti1 C3 58.23(10)
C1 Ti1 C4 58.17(9)
C2 Ti1 C4 58.00(10)
C5 Ti1 C4 34.80(9)
C3 Ti1 C4 34.76(9)
C1 Ti1 Br1 126.22(8)
C2 Ti1 Br1 92.99(7)
C5 Ti1 Br1 146.22(8)
C3 Ti1 Br1 88.09(7)
C4 Ti1 Br1 116.42(7)
C1 Ti1 Br2 127.63(7)
C2 Ti1 Br2 143.81(8)
C5 Ti1 Br2 93.49(7)
C3 Ti1 Br2 112.40(7)
C4 Ti1 Br2 85.86(7)
Br1 Ti1 Br2 102.71(2)
C1 Ti1 Br3 85.45(8)
C2 Ti1 Br3 105.96(8)
C5 Ti1 Br3 102.05(7)
C3 Ti1 Br3 140.54(7)
C4 Ti1 Br3 136.84(7)
Br1 Ti1 Br3 103.30(2)
Br2 Ti1 Br3 101.87(2)
C2 C1 C5 108.1(2)
C2 C1 Ti1 72.36(16)
C5 C1 Ti1 74.01(15)
C2 C1 H1 125.9
C5 C1 H1 125.9
Ti1 C1 H1 119.5
C1 C2 C3 108.9(2)
C1 C2 Ti1 72.30(16)
C3 C2 Ti1 74.81(16)
C1 C2 H2 125.6
C3 C2 H2 125.6
Ti1 C2 H2 119.1
C2 C3 C4 107.3(2)
C2 C3 C6 126.2(3)
C4 C3 C6 126.3(3)
C2 C3 Ti1 70.23(16)
C4 C3 Ti1 73.21(16)
C6 C3 Ti1 125.58(19)
C5 C4 C3 108.2(2)
C5 C4 C7 125.8(3)
C3 C4 C7 125.8(3)
C5 C4 Ti1 71.35(15)
C3 C4 Ti1 72.03(15)
C7 C4 Ti1 126.92(19)
C1 C5 C4 107.5(2)
C1 C5 C8 126.5(3)
C4 C5 C8 126.0(3)
C1 C5 Ti1 70.71(15)
C4 C5 Ti1 73.85(15)
C8 C5 Ti1 122.0(2)
C3 C6 H6A 109.5
C3 C6 H6B 109.5
H6A C6 H6B 109.5
C3 C6 H6C 109.5
H6A C6 H6C 109.5
H6B C6 H6C 109.5
C4 C7 H7A 109.5
C4 C7 H7B 109.5
H7A C7 H7B 109.5
C4 C7 H7C 109.5
H7A C7 H7C 109.5
H7B C7 H7C 109.5
C5 C8 H8A 109.5
C5 C8 H8B 109.5
H8A C8 H8B 109.5
C5 C8 H8C 109.5
H8A C8 H8C 109.5
H8B C8 H8C 109.5

loop_
_geom_bond_atom_site_label_1
_geom_bond_atom_site_label_2
_geom_bond_distance
Ti1 C1 2.311(3)
Ti1 C2 2.312(3)
Ti1 C5 2.354(3)
Ti1 C3 2.371(3)
Ti1 C4 2.386(3)
Ti1 Br1 2.3876(5)
Ti1 Br2 2.3880(5)
Ti1 Br3 2.3937(6)
C1 C2 1.403(4)
C1 C5 1.414(4)
C1 H1 0.9300
C2 C3 1.408(4)
C2 H2 0.9300
C3 C4 1.421(4)
C3 C6 1.498(4)
C4 C5 1.418(4)
C4 C7 1.494(4)
C5 C8 1.493(4)
C6 H6A 0.9600
C6 H6B 0.9600
C6 H6C 0.9600
C7 H7A 0.9600
C7 H7B 0.9600
C7 H7C 0.9600
C8 H8A 0.9600
C8 H8B 0.9600
C8 H8C 0.9600
